data_2000329
loop_
_publ_author_name
'Lynch, V. M.'
'Lee, W.-C.'
'Martin, S. F.'
'Davis, B. E.'

_publ_section_title
;
 Structure of a fully protected seco-erythronolide B acid derivative
;
_journal_issue 5
_journal_name_full 'Acta Crystallographica Section C'
_journal_page_first 1117
_journal_page_last 1120
_journal_paper_doi 10.1107/S0108270190012008
_journal_volume 47
_journal_year 1991
_chemical_formula_sum 'C38 H56 N2 O9'
_symmetry_cell_setting monoclinic
_symmetry_space_group_name_H-M 'P 1 21 1'
_cell_angle_alpha 90
_cell_angle_beta 104.797(10)
_cell_angle_gamma 90
_cell_formula_units_Z 2
_cell_length_a 8.7302(12)
_cell_length_b 15.597(2)
_cell_length_c 14.463(2)
_cell_volume 1904.0(5)
_diffrn_radiation_type Mo
_diffrn_radiation_wavelength 0.7107
_exptl_absorpt_coefficient_mu .07893
_exptl_crystal_density_diffrn 1.19
_exptl_crystal_F_000 740
_cod_data_source_file st0470.cif
_cod_data_source_block st0470a
_cod_original_cell_volume 1904.1(4)
_cod_original_sg_symbol_H-M P21
_cod_original_formula_sum C38H56N2O9
_cod_database_code 2000329

loop_
_atom_site_label
_atom_site_fract_x
_atom_site_fract_y
_atom_site_fract_z
_atom_site_U_iso_or_equiv
C1 .7245(4) 1.0995(2) .6967(2) .0622(12)
C2 .6189(3) 1.0930(2) .7462(2) .0479(9)
C3 .6493(3) 1.0665(2) .8498(2) .0399(8)
C4 .5670(3) .98045(15) .85469(15) .0331(7)
C5 .3869(3) .97592(14) .8122(2) .0333(7)
C6 .3339(3) .88264(14) .81719(14) .0316(7)
C7 .1801(2) .84912(13) .74952(14) .0309(7)
C8 .2059(3) .81927(15) .65442(15) .0309(7)
C9 .0598(2) .77845(15) .58457(14) .0331(7)
C10 .1078(3) .69390(15) .5465(2) .0370(7)
C11 .1484(3) .62101(14) .6177(2) .0338(7)
C12 -.0044(2) .58969(15) .63804(15) .0334(7)
C13 .0075(3) .51398(15) .7064(2) .0368(8)
C14 -.1509(3) .4957(2) .7296(2) .0450(9)
C15 -.1563(4) .4115(2) .7820(2) .0598(12)
C16 -.1338(4) .3322(2) .7287(3) .0671(13)
C17 .8248(3) 1.0613(2) .9009(2) .0503(9)
O18 .5960(2) .95666(10) .95660(10) .0351(5)
C19 .6586(3) .8802(2) .98143(15) .0364(7)
O20 .7221(2) .83355(12) .93705(12) .0518(6)
N21 .6438(2) .85876(13) 1.07328(12) .0388(6)
C22 .5445(3) .8942(2) 1.1221(2) .0515(10)
N23 .5572(3) .8567(2) 1.2042(2) .0676(10)
C24 .6699(4) .7931(2) 1.2083(2) .0665(12)
C25 .7235(3) .7926(2) 1.1295(2) .0541(10)
C26 .2991(3) 1.0416(2) .8585(2) .0477(9)
O27 .3095(2) .86427(10) .90943(10) .0416(5)
C28 .2346(3) .7823(2) .9014(2) .0432(8)
O29 .1537(2) .77310(11) .80187(10) .0387(5)
C30 .1169(5) .7827(3) .9618(2) .0689(13)
C31 .3594(4) .7127(2) .9293(2) .0552(10)
C32 .0388(3) .9086(2) .7375(2) .0452(9)
C33 -.0133(4) .8409(2) .5039(2) .0559(10)
O34 -.0186(2) .66622(12) .46321(10) .0496(6)
C35 -.1194(3) .6030(2) .4659(2) .0440(8)
O36 -.1129(2) .56202(11) .54783(11) .0437(5)
O37 -.2161(2) .58237(13) .39407(12) .0602(7)
C38 .2414(3) .5508(2) .5827(2) .0496(10)
C39 .1364(4) .5313(2) .7978(2) .0524(10)
O40 -.1779(2) .56568(13) .78912(11) .0535(6)
C41 -.3380(4) .5866(3) .7785(3) .0670(13)
O42 -.3977(2) .63977(13) .69905(14) .0610(7)
C43 -.3335(3) .7243(2) .7103(2) .0503(10)
C44 -.3847(2) .7710(2) .6170(2) .0395(8)
C45 -.4103(3) .7283(2) .5300(2) .0488(10)
C46 -.4539(3) .7735(2) .4449(2) .0560(10)
C47 -.4731(3) .8611(2) .4448(2) .0558(10)
C48 -.4496(3) .9041(2) .5305(2) .0509(10)
C49 -.4054(3) .8594(2) .6149(2) .0434(9)
H1A .847(4) 1.086(2) .730(2) .088(11)
H1B .699(3) 1.114(2) .630(2) .074(9)
H2 .515(3) 1.103(2) .719(2) .055(8)
H3 .597(3) 1.108(2) .877(2) .044(7)
H4 .619(2) .9370(13) .8262(13) .018(5)
H5 .367(3) .988(2) .745(2) .037(6)
H6 .424(2) .8441(13) .8079(13) .021(5)
H8A .241(2) .8688(15) .625(2) .031(5)
H8B .294(2) .7804(15) .6682(14) .025(5)
H9 -.022(2) .7650(14) .6188(14) .027(5)
H10 .194(3) .7057(14) .5193(15) .032(6)
H11 .213(3) .6428(14) .672(2) .028(5)
H12 -.048(2) .6364(14) .6608(13) .018(5)
H13 .032(2) .464(2) .675(2) .028(5)
H14 -.235(3) .4967(15) .669(2) .035(6)
H15A -.082(4) .414(2) .842(2) .071(9)
H15B -.257(4) .408(2) .797(2) .059(8)
H16A -.024(4) .326(2) .716(2) .067(9)
H16B -.208(4) .333(2) .664(2) .076(9)
H16C -.155(4) .286(3) .768(3) .093(11)
H17A .878(3) 1.112(2) .894(2) .046(7)
H17B .841(3) 1.044(2) .971(2) .057(7)
H17C .872(3) 1.012(2) .873(2) .065(8)
H22 .471(3) .943(2) 1.095(2) .048(7)
H24 .703(4) .760(2) 1.257(2) .080(10)
H25 .796(3) .755(2) 1.109(2) .055(8)
H26A .190(4) 1.049(2) .824(2) .081(9)
H26B .307(3) 1.029(2) .922(2) .071(8)
H26C .343(4) 1.101(2) .856(2) .088(10)
H30A .063(3) .732(2) .953(2) .058(8)
H30B .170(3) .793(2) 1.030(2) .063(8)
H30C .029(4) .830(2) .938(2) .079(10)
H31A .436(4) .717(2) .886(2) .087(11)
H31B .424(3) .719(2) .992(2) .058(8)
H31C .313(3) .661(2) .924(2) .054(7)
H32A .025(3) .927(2) .802(2) .052(7)
H32B .053(3) .960(2) .704(2) .047(7)
H32C -.057(3) .883(2) .704(2) .046(7)
H33A -.110(4) .818(2) .461(2) .083(10)
H33B -.036(4) .897(3) .530(2) .082(10)
H33C .069(4) .849(2) .465(2) .068(9)
H38A .342(4) .576(2) .575(2) .064(8)
H38B .270(3) .506(2) .627(2) .049(8)
H38C .182(4) .529(2) .515(2) .071(9)
H39A .135(4) .485(2) .843(3) .086(10)
H39B .115(3) .586(2) .827(2) .065(9)
H39C .238(3) .534(2) .788(2) .051(7)
H41A -.408(4) .539(3) .771(2) .088(12)
H41B -.332(4) .618(2) .840(2) .072(9)
H43A -.217(3) .7193(15) .731(2) .041(6)
H43B -.366(3) .751(2) .755(2) .052(8)
H45 -.394(3) .665(2) .530(2) .049(7)
H46 -.473(4) .742(2) .387(2) .075(9)
H47 -.501(3) .889(2) .385(2) .053(7)
H48 -.469(4) .969(3) .529(2) .092(11)
H49 -.386(3) .889(2) .675(2) .057(8)
